data_1508026
loop_
_publ_author_name
'Gong, Han-Yuan'
'Rambo, Brett M.'
'Karnas, Elizabeth'
'Lynch, Vincent M.'
'Sessler, Jonathan L.'

_publ_section_title
;
 A 'Texas-sized' molecular box that forms an anion-induced supramolecular
 necklace.
;
_journal_issue 5
_journal_name_full 'Nature chemistry'
_journal_page_first 406
_journal_page_last 409
_journal_paper_doi 10.1038/nchem.597
_journal_volume 2
_journal_year 2010
_chemical_formula_moiety 'C38 H34 N10 4+, 3 P F6 1-, C8 H5 O4 1-, 4 H2 O'
_chemical_formula_sum 'C46 H47 F18 N10 O8 P3'
_chemical_formula_weight 1302.85
_chemical_name_common
;
cyclo[2](2,6-di(1H-imidazol-1-yl)pyridine)[2](1,4-dimethylenebenzene)_mono-terephthalate anion_ hexafluorophosphate with "part-chair" conformation_4H2O
;
_chemical_name_systematic
; 
 ? 
;
_space_group_IT_number 2
_symmetry_cell_setting triclinic
_symmetry_space_group_name_Hall '-P 1'
_symmetry_space_group_name_H-M 'P -1'
_atom_sites_solution_hydrogens geom
_atom_sites_solution_primary direct
_atom_sites_solution_secondary difmap
_audit_creation_method SHELXL-97
_cell_angle_alpha 107.06(3)
_cell_angle_beta 92.25(3)
_cell_angle_gamma 93.86(3)
_cell_formula_units_Z 1
_cell_length_a 9.6484(19)
_cell_length_b 10.886(2)
_cell_length_c 12.208(2)
_cell_measurement_reflns_used 50173
_cell_measurement_temperature 153(2)
_cell_measurement_theta_max 27.5
_cell_measurement_theta_min 1.0
_cell_volume 1220.7(4)
_computing_cell_refinement 'Collect software, Nonius B.V. 1998'
_computing_data_collection 'Collect software, Nonius B.V. 1998'
_computing_data_reduction
;
DENZO and Scalepack (Otwinoski and Minor, 1997)
;
_computing_molecular_graphics 'XP SHELXTL/PC, Siemens Analytical'
_computing_structure_refinement 'XL SHELXTL/PC, Siemens Analytical'
_computing_structure_solution
;

SIR97 - Altomare A., Burla M.C., Camalli M., Cascarano G.L., Giacovazzo C., 
Guagliardi A., Moliterni A.G.G., Polidori G.,Spagna R.
;
_diffrn_ambient_temperature 153(2)
_diffrn_measured_fraction_theta_full 0.997
_diffrn_measured_fraction_theta_max 0.997
_diffrn_measurement_device_type 'Nonius Kappa CCD'
_diffrn_measurement_method \w-scans
_diffrn_radiation_monochromator graphite
_diffrn_radiation_source 'fine-focus sealed tube'
_diffrn_radiation_type MoK\a
_diffrn_radiation_wavelength 0.71073
_diffrn_reflns_av_R_equivalents 0.0159
_diffrn_reflns_av_sigmaI/netI 0.0386
_diffrn_reflns_limit_h_max 12
_diffrn_reflns_limit_h_min -12
_diffrn_reflns_limit_k_max 14
_diffrn_reflns_limit_k_min -13
_diffrn_reflns_limit_l_max 13
_diffrn_reflns_limit_l_min -15
_diffrn_reflns_number 9274
_diffrn_reflns_theta_full 27.50
_diffrn_reflns_theta_max 27.50
_diffrn_reflns_theta_min 1.75
_exptl_absorpt_coefficient_mu 0.260
_exptl_absorpt_correction_type none
_exptl_crystal_colour colorless
_exptl_crystal_density_diffrn 1.772
_exptl_crystal_density_method 'not measured'
_exptl_crystal_description prisms
_exptl_crystal_F_000 664
_exptl_crystal_size_max 0.20
_exptl_crystal_size_mid 0.17
_exptl_crystal_size_min 0.12
_refine_diff_density_max 0.601
_refine_diff_density_min -0.407
_refine_diff_density_rms 0.072
_refine_ls_extinction_method none
_refine_ls_goodness_of_fit_ref 1.060
_refine_ls_hydrogen_treatment mixed
_refine_ls_matrix_type full
_refine_ls_number_parameters 389
_refine_ls_number_reflns 5592
_refine_ls_number_restraints 0
_refine_ls_restrained_S_all 1.060
_refine_ls_R_factor_all 0.0654
_refine_ls_R_factor_gt 0.0476
_refine_ls_shift/su_max 0.011
_refine_ls_shift/su_mean 0.001
_refine_ls_structure_factor_coef Fsqd
_refine_ls_weighting_details 'calc w=1/[\s^2^(Fo^2^)+(0.0547P)^2^+1.1513P] where P=(Fo^2^+2Fc^2^)/3'
_refine_ls_weighting_scheme calc
_refine_ls_wR_factor_gt 0.1188
_refine_ls_wR_factor_ref 0.1293
_reflns_number_gt 4383
_reflns_number_total 5592
_reflns_threshold_expression >2sigma(I)
_cod_data_source_file nchem.597-s4.cif
_cod_data_source_block dicoohsm
_cod_depositor_comments
;
The following automatic conversions were performed:

'_symmetry_cell_setting' value 'Triclinic' changed to 'triclinic'
according to /home/saulius/struct/CIF-dictionaries/cif_core.dic
dictionary named 'cif_core.dic' version 2.4.1 from 2010-06-29.

Automatic conversion script
Id: cif_fix_values 1891 2012-01-12 08:04:46Z andrius 
;
_cod_original_sg_symbol_H-M P-1
_cod_database_code 1508026

loop_
_symmetry_equiv_pos_as_xyz
'x, y, z'
'-x, -y, -z'

loop_
_atom_site_label
_atom_site_type_symbol
_atom_site_fract_x
_atom_site_fract_y
_atom_site_fract_z
_atom_site_U_iso_or_equiv
_atom_site_adp_type
_atom_site_occupancy
_atom_site_symmetry_multiplicity
_atom_site_calc_flag
_atom_site_refinement_flags
P1 P 0.23110(7) 0.90782(6) 0.01270(5) 0.02857(16) Uani 1 1 d .
F1 F 0.22259(18) 0.77331(15) 0.04100(13) 0.0444(4) Uani 1 1 d .
F2 F 0.17403(17) 0.97708(15) 0.12543(12) 0.0429(4) Uani 1 1 d .
F3 F 0.2367(2) 1.04013(16) -0.01515(15) 0.0602(5) Uani 1 1 d .
F4 F 0.28523(18) 0.83693(17) -0.10127(13) 0.0494(4) Uani 1 1 d .
F5 F 0.38606(18) 0.9370(2) 0.06182(15) 0.0635(6) Uani 1 1 d .
F6 F 0.07472(16) 0.87276(16) -0.03651(13) 0.0437(4) Uani 1 1 d .
P2 P 0.5000 0.0000 0.5000 0.02385(19) Uani 1 2 d S
F7 F 0.35011(14) -0.01286(16) 0.43990(13) 0.0400(4) Uani 1 1 d .
F8 F 0.51602(17) -0.14831(14) 0.44351(15) 0.0445(4) Uani 1 1 d .
F9 F 0.57116(15) 0.03788(15) 0.40488(12) 0.0391(4) Uani 1 1 d .
O1W O 1.0602(2) 0.5413(2) 0.26638(18) 0.0545(6) Uani 1 1 d .
O2W O 1.0299(2) 0.4066(2) 0.04897(18) 0.0546(6) Uani 1 1 d .
N1 N 0.1862(2) 0.16045(18) 0.72950(15) 0.0258(4) Uani 1 1 d .
N2 N 0.05277(19) 0.16535(17) 0.59564(14) 0.0215(4) Uani 1 1 d .
N3 N 0.12113(18) 0.19669(16) 0.43885(14) 0.0192(4) Uani 1 1 d .
N4 N 0.21173(19) 0.23204(17) 0.29002(14) 0.0206(4) Uani 1 1 d .
N5 N 0.3422(2) 0.27806(18) 0.17515(14) 0.0229(4) Uani 1 1 d .
C1 C 0.1843(2) 0.1824(2) 0.63576(18) 0.0238(5) Uani 1 1 d .
H1A H 0.2623 0.2069 0.5995 0.029 Uiso 1 1 calc R
C2 C 0.0510(3) 0.1298(2) 0.75076(19) 0.0315(5) Uani 1 1 d .
H2A H 0.0238 0.1096 0.8178 0.038 Uiso 1 1 calc R
C3 C -0.0323(3) 0.1321(2) 0.66794(19) 0.0290(5) Uani 1 1 d .
H3A H -0.1306 0.1147 0.6596 0.035 Uiso 1 1 calc R
C4 C 0.0138(2) 0.1809(2) 0.49451(18) 0.0211(4) Uani 1 1 d .
C5 C -0.1241(2) 0.1786(2) 0.4617(2) 0.0281(5) Uani 1 1 d .
H5A H -0.1962 0.1678 0.5097 0.034 Uiso 1 1 calc R
C6 C -0.1498(2) 0.1921(2) 0.3616(2) 0.0320(5) Uani 1 1 d .
H6A H -0.2427 0.1901 0.3320 0.038 Uiso 1 1 calc R
C7 C -0.0413(2) 0.2091(2) 0.3006(2) 0.0296(5) Uani 1 1 d .
H7A H -0.0570 0.2188 0.2264 0.036 Uiso 1 1 calc R
C8 C 0.0917(2) 0.2125(2) 0.34493(17) 0.0208(4) Uani 1 1 d .
C9 C 0.2135(2) 0.2736(2) 0.20387(18) 0.0253(5) Uani 1 1 d .
H9A H 0.1356 0.2973 0.1668 0.030 Uiso 1 1 calc R
C10 C 0.4269(2) 0.2369(2) 0.24273(19) 0.0276(5) Uani 1 1 d .
H10A H 0.5243 0.2300 0.2388 0.033 Uiso 1 1 calc R
C11 C 0.3461(2) 0.2085(2) 0.31488(19) 0.0249(5) Uani 1 1 d .
H11A H 0.3747 0.1762 0.3758 0.030 Uiso 1 1 calc R
C12 C 0.3869(3) 0.3212(2) 0.08423(18) 0.0287(5) Uani 1 1 d .
H12A H 0.3046 0.3229 0.0338 0.034 Uiso 1 1 calc R
H12B H 0.4476 0.2583 0.0385 0.034 Uiso 1 1 calc R
C13 C 0.4653(2) 0.4534(2) 0.11983(17) 0.0252(5) Uani 1 1 d .
C14 C 0.3946(2) 0.5639(2) 0.15156(19) 0.0290(5) Uani 1 1 d .
H14A H 0.2961 0.5568 0.1538 0.035 Uiso 1 1 calc R
C15 C 0.6089(3) 0.4651(2) 0.11709(19) 0.0283(5) Uani 1 1 d .
H15A H 0.6583 0.3899 0.0959 0.034 Uiso 1 1 calc R
C16 C 0.4665(3) 0.6844(2) 0.18003(19) 0.0286(5) Uani 1 1 d .
H16A H 0.4171 0.7595 0.2024 0.034 Uiso 1 1 calc R
C17 C 0.6102(2) 0.6964(2) 0.17618(17) 0.0252(5) Uani 1 1 d .
C18 C 0.6811(3) 0.5860(2) 0.14515(19) 0.0279(5) Uani 1 1 d .
H18A H 0.7796 0.5931 0.1431 0.034 Uiso 1 1 calc R
C19 C 0.6867(3) 0.8290(2) 0.20163(19) 0.0311(5) Uani 1 1 d .
H19A H 0.7083 0.8458 0.1285 0.037 Uiso 1 1 calc R
H19B H 0.6259 0.8950 0.2426 0.037 Uiso 1 1 calc R
O1A O 0.87652(18) 0.49322(17) 0.52159(18) 0.0398(5) Uani 1 1 d .
O2A O 0.82200(19) 0.5389(2) 0.37116(17) 0.0452(5) Uani 1 1 d .
C1A C 0.6395(2) 0.5046(2) 0.47741(18) 0.0209(4) Uani 1 1 d .
C2A C 0.5412(2) 0.5450(2) 0.41681(18) 0.0235(5) Uani 1 1 d .
H2AA H 0.5689 0.5776 0.3562 0.028 Uiso 1 1 calc R
C3A C 0.4024(2) 0.5407(2) 0.43953(18) 0.0240(5) Uani 1 1 d .
H3AA H 0.3368 0.5705 0.3952 0.029 Uiso 1 1 calc R
C4A C 0.7893(2) 0.5127(2) 0.4522(2) 0.0306(5) Uani 1 1 d .
H1AO H 0.964(6) 0.497(7) 0.505(6) 0.035(17) Uiso 0.50 1 d P

loop_
_atom_site_aniso_label
_atom_site_aniso_U_11
_atom_site_aniso_U_22
_atom_site_aniso_U_33
_atom_site_aniso_U_23
_atom_site_aniso_U_13
_atom_site_aniso_U_12
P1 0.0314(3) 0.0308(3) 0.0226(3) 0.0062(2) 0.0057(2) 0.0016(3)
F1 0.0587(10) 0.0412(9) 0.0380(8) 0.0170(7) 0.0020(7) 0.0142(7)
F2 0.0583(10) 0.0398(9) 0.0248(7) 0.0008(6) 0.0171(7) -0.0054(7)
F3 0.1022(16) 0.0401(9) 0.0454(10) 0.0215(8) 0.0284(10) 0.0025(9)
F4 0.0579(11) 0.0633(11) 0.0258(8) 0.0066(7) 0.0147(7) 0.0199(9)
F5 0.0354(9) 0.1014(16) 0.0460(10) 0.0149(10) -0.0011(8) -0.0152(9)
F6 0.0368(9) 0.0525(10) 0.0389(9) 0.0086(7) -0.0046(7) 0.0095(7)
P2 0.0180(4) 0.0285(4) 0.0289(4) 0.0150(3) 0.0006(3) 0.0003(3)
F7 0.0239(7) 0.0577(10) 0.0480(9) 0.0343(8) -0.0088(6) -0.0071(7)
F8 0.0439(9) 0.0303(8) 0.0584(10) 0.0104(7) 0.0120(8) 0.0037(7)
F9 0.0340(8) 0.0573(10) 0.0314(8) 0.0240(7) 0.0029(6) -0.0079(7)
O1W 0.0484(12) 0.0828(16) 0.0416(11) 0.0272(11) 0.0214(10) 0.0192(11)
O2W 0.0543(13) 0.0644(14) 0.0458(12) 0.0208(11) -0.0073(10) -0.0043(11)
N1 0.0349(11) 0.0268(10) 0.0154(8) 0.0078(7) 0.0012(8) -0.0067(8)
N2 0.0247(9) 0.0230(9) 0.0156(8) 0.0048(7) 0.0043(7) -0.0035(7)
N3 0.0214(9) 0.0191(9) 0.0167(8) 0.0050(7) 0.0014(7) -0.0004(7)
N4 0.0255(9) 0.0225(9) 0.0145(8) 0.0069(7) -0.0006(7) 0.0008(7)
N5 0.0307(10) 0.0254(10) 0.0128(8) 0.0070(7) 0.0005(7) -0.0027(8)
C1 0.0286(12) 0.0259(11) 0.0168(10) 0.0073(9) 0.0027(9) -0.0049(9)
C2 0.0402(14) 0.0328(13) 0.0209(11) 0.0086(10) 0.0090(10) -0.0082(11)
C3 0.0306(12) 0.0312(13) 0.0246(11) 0.0080(10) 0.0112(10) -0.0056(10)
C4 0.0249(11) 0.0173(10) 0.0199(10) 0.0043(8) 0.0012(8) -0.0016(8)
C5 0.0234(11) 0.0314(12) 0.0307(12) 0.0115(10) 0.0040(9) -0.0017(9)
C6 0.0226(12) 0.0386(14) 0.0360(13) 0.0152(11) -0.0056(10) -0.0026(10)
C7 0.0292(12) 0.0342(13) 0.0273(12) 0.0140(10) -0.0041(10) -0.0027(10)
C8 0.0235(11) 0.0208(10) 0.0185(10) 0.0071(8) 0.0012(8) 0.0000(8)
C9 0.0305(12) 0.0292(12) 0.0179(10) 0.0112(9) -0.0030(9) -0.0029(9)
C10 0.0284(12) 0.0335(13) 0.0235(11) 0.0123(10) 0.0023(9) 0.0038(10)
C11 0.0254(11) 0.0312(12) 0.0216(11) 0.0130(9) 0.0010(9) 0.0044(9)
C12 0.0403(14) 0.0334(13) 0.0127(10) 0.0099(9) 0.0010(9) -0.0080(10)
C13 0.0332(12) 0.0312(12) 0.0120(9) 0.0097(9) -0.0009(9) -0.0044(10)
C14 0.0273(12) 0.0382(14) 0.0243(11) 0.0143(10) -0.0015(9) 0.0000(10)
C15 0.0348(13) 0.0298(12) 0.0198(11) 0.0062(9) 0.0060(9) 0.0019(10)
C16 0.0362(13) 0.0295(12) 0.0218(11) 0.0104(9) -0.0018(10) 0.0053(10)
C17 0.0363(13) 0.0287(12) 0.0109(9) 0.0081(8) -0.0011(9) -0.0035(10)
C18 0.0285(12) 0.0346(13) 0.0197(11) 0.0074(9) 0.0039(9) -0.0024(10)
C19 0.0449(15) 0.0311(13) 0.0165(10) 0.0091(9) -0.0057(10) -0.0074(11)
O1A 0.0143(8) 0.0367(10) 0.0680(13) 0.0149(9) 0.0018(9) 0.0033(7)
O2A 0.0354(10) 0.0520(12) 0.0426(11) 0.0047(9) 0.0236(9) -0.0042(9)
C1A 0.0176(10) 0.0203(10) 0.0217(10) 0.0014(8) 0.0026(8) 0.0014(8)
C2A 0.0274(12) 0.0252(11) 0.0185(10) 0.0072(9) 0.0028(9) 0.0020(9)
C3A 0.0225(11) 0.0278(12) 0.0224(11) 0.0085(9) -0.0029(9) 0.0046(9)
C4A 0.0217(12) 0.0208(11) 0.0437(15) 0.0001(10) 0.0079(11) 0.0014(9)

loop_
_atom_type_symbol
_atom_type_description
_atom_type_scat_dispersion_real
_atom_type_scat_dispersion_imag
_atom_type_scat_source
C C 0.0033 0.0016 'International Tables Vol C Tables 4.2.6.8 and 6.1.1.4'
H H 0.0000 0.0000 'International Tables Vol C Tables 4.2.6.8 and 6.1.1.4'
N N 0.0061 0.0033 'International Tables Vol C Tables 4.2.6.8 and 6.1.1.4'
F F 0.0171 0.0103 'International Tables Vol C Tables 4.2.6.8 and 6.1.1.4'
P P 0.1023 0.0942 'International Tables Vol C Tables 4.2.6.8 and 6.1.1.4'
O O 0.0106 0.0060 'International Tables Vol C Tables 4.2.6.8 and 6.1.1.4'

loop_
_geom_angle_atom_site_label_1
_geom_angle_atom_site_label_2
_geom_angle_atom_site_label_3
_geom_angle
_geom_angle_site_symmetry_1
_geom_angle_site_symmetry_3
F2 P1 F4 178.76(10) . .
F2 P1 F5 93.68(10) . .
F4 P1 F5 87.51(11) . .
F2 P1 F3 87.05(10) . .
F4 P1 F3 93.30(10) . .
F5 P1 F3 90.32(12) . .
F2 P1 F6 86.77(10) . .
F4 P1 F6 92.03(10) . .
F5 P1 F6 177.74(11) . .
F3 P1 F6 91.91(11) . .
F2 P1 F1 92.54(9) . .
F4 P1 F1 87.09(10) . .
F5 P1 F1 90.57(11) . .
F3 P1 F1 179.04(11) . .
F6 P1 F1 87.20(10) . .
F9 P2 F9 180.0 2_656 .
F9 P2 F7 93.78(8) 2_656 2_656
F9 P2 F7 86.22(8) . 2_656
F9 P2 F7 86.22(8) 2_656 .
F9 P2 F7 93.78(8) . .
F7 P2 F7 180.00(4) 2_656 .
F9 P2 F8 86.90(9) 2_656 .
F9 P2 F8 93.10(9) . .
F7 P2 F8 88.66(9) 2_656 .
F7 P2 F8 91.34(9) . .
F9 P2 F8 93.10(9) 2_656 2_656
F9 P2 F8 86.90(9) . 2_656
F7 P2 F8 91.34(9) 2_656 2_656
F7 P2 F8 88.66(9) . 2_656
F8 P2 F8 180.00(13) . 2_656
C1 N1 C2 107.9(2) . .
C1 N1 C19 122.0(2) . 2_666
C2 N1 C19 130.16(19) . 2_666
C1 N2 C3 111.91(19) . .
C1 N2 C4 122.40(18) . .
C3 N2 C4 125.7(2) . .
C8 N3 C4 113.58(19) . .
C9 N4 C11 107.38(19) . .
C9 N4 C8 124.1(2) . .
C11 N4 C8 128.46(18) . .
C9 N5 C10 112.10(19) . .
C9 N5 C12 124.4(2) . .
C10 N5 C12 123.5(2) . .
N1 C1 N2 106.8(2) . .
N1 C1 H1A 126.6 . .
N2 C1 H1A 126.6 . .
C3 C2 N1 110.6(2) . .
C3 C2 H2A 124.7 . .
N1 C2 H2A 124.7 . .
C2 C3 N2 102.8(2) . .
C2 C3 H3A 128.6 . .
N2 C3 H3A 128.6 . .
N3 C4 N2 110.59(19) . .
N3 C4 C5 128.3(2) . .
N2 C4 C5 121.1(2) . .
C6 C5 C4 115.8(2) . .
C6 C5 H5A 122.1 . .
C4 C5 H5A 122.1 . .
C5 C6 C7 118.0(2) . .
C5 C6 H6A 121.0 . .
C7 C6 H6A 121.0 . .
C6 C7 C8 120.2(2) . .
C6 C7 H7A 119.9 . .
C8 C7 H7A 119.9 . .
N3 C8 C7 124.0(2) . .
N3 C8 N4 110.99(19) . .
C7 C8 N4 124.98(19) . .
N4 C9 N5 107.2(2) . .
N4 C9 H9A 126.4 . .
N5 C9 H9A 126.4 . .
C11 C10 N5 103.8(2) . .
C11 C10 H10A 128.1 . .
N5 C10 H10A 128.1 . .
C10 C11 N4 109.5(2) . .
C10 C11 H11A 125.3 . .
N4 C11 H11A 125.3 . .
N5 C12 C13 114.82(18) . .
N5 C12 H12A 108.6 . .
C13 C12 H12A 108.6 . .
N5 C12 H12B 108.6 . .
C13 C12 H12B 108.6 . .
H12A C12 H12B 107.5 . .
C15 C13 C14 119.1(2) . .
C15 C13 C12 120.1(2) . .
C14 C13 C12 120.7(2) . .
C16 C14 C13 120.4(2) . .
C16 C14 H14A 119.8 . .
C13 C14 H14A 119.8 . .
C13 C15 C18 120.5(2) . .
C13 C15 H15A 119.8 . .
C18 C15 H15A 119.8 . .
C14 C16 C17 120.5(2) . .
C14 C16 H16A 119.7 . .
C17 C16 H16A 119.7 . .
C18 C17 C16 119.1(2) . .
C18 C17 C19 121.0(2) . .
C16 C17 C19 119.9(2) . .
C17 C18 C15 120.3(2) . .
C17 C18 H18A 119.8 . .
C15 C18 H18A 119.8 . .
N1 C19 C17 111.61(19) 2_666 .
N1 C19 H19A 109.3 2_666 .
C17 C19 H19A 109.3 . .
N1 C19 H19B 109.3 2_666 .
C17 C19 H19B 109.3 . .
H19A C19 H19B 108.0 . .
C4A O1A H1AO 117(5) . .
C3A C1A C2A 117.2(2) 2_666 .
C3A C1A C4A 121.4(2) 2_666 .
C2A C1A C4A 121.4(2) . .
C1A C2A C3A 122.7(2) . .
C1A C2A H2AA 118.7 . .
C3A C2A H2AA 118.7 . .
C1A C3A C2A 120.1(2) 2_666 .
C1A C3A H3AA 119.9 2_666 .
C2A C3A H3AA 119.9 . .
O2A C4A O1A 121.7(2) . .
O2A C4A C1A 120.1(2) . .
O1A C4A C1A 118.1(2) . .

loop_
_geom_bond_atom_site_label_1
_geom_bond_atom_site_label_2
_geom_bond_distance
_geom_bond_site_symmetry_2
P1 F2 1.5074(15) .
P1 F4 1.5119(16) .
P1 F5 1.5651(18) .
P1 F3 1.5720(18) .
P1 F6 1.5811(17) .
P1 F1 1.5979(17) .
P2 F9 1.5151(14) 2_656
P2 F9 1.5151(14) .
P2 F7 1.5743(14) 2_656
P2 F7 1.5743(14) .
P2 F8 1.5796(16) .
P2 F8 1.5796(16) 2_656
N1 C1 1.236(3) .
N1 C2 1.378(3) .
N1 C19 1.438(3) 2_666
N2 C1 1.323(3) .
N2 C3 1.337(3) .
N2 C4 1.338(3) .
N3 C8 1.234(3) .
N3 C4 1.290(3) .
N4 C9 1.261(3) .
N4 C11 1.377(3) .
N4 C8 1.396(3) .
N5 C9 1.305(3) .
N5 C10 1.328(3) .
N5 C12 1.398(3) .
C1 H1A 0.9500 .
C2 C3 1.274(4) .
C2 H2A 0.9500 .
C3 H3A 0.9500 .
C4 C5 1.371(3) .
C5 C6 1.289(3) .
C5 H5A 0.9500 .
C6 C7 1.342(3) .
C6 H6A 0.9500 .
C7 C8 1.367(3) .
C7 H7A 0.9500 .
C9 H9A 0.9500 .
C10 C11 1.289(3) .
C10 H10A 0.9500 .
C11 H11A 0.9500 .
C12 C13 1.514(3) .
C12 H12A 0.9900 .
C12 H12B 0.9900 .
C13 C15 1.385(3) .
C13 C14 1.386(3) .
C14 C16 1.384(3) .
C14 H14A 0.9500 .
C15 C18 1.389(3) .
C15 H15A 0.9500 .
C16 C17 1.388(3) .
C16 H16A 0.9500 .
C17 C18 1.385(3) .
C17 C19 1.516(3) .
C18 H18A 0.9500 .
C19 N1 1.438(3) 2_666
C19 H19A 0.9900 .
C19 H19B 0.9900 .
O1A C4A 1.242(3) .
O1A H1AO 0.88(6) .
O2A C4A 1.157(3) .
C1A C3A 1.317(3) 2_666
C1A C2A 1.354(3) .
C1A C4A 1.492(3) .
C2A C3A 1.379(3) .
C2A H2AA 0.9500 .
C3A C1A 1.317(3) 2_666
C3A H3AA 0.9500 .

loop_
_geom_torsion_atom_site_label_1
_geom_torsion_atom_site_label_2
_geom_torsion_atom_site_label_3
_geom_torsion_atom_site_label_4
_geom_torsion
_geom_torsion_site_symmetry_1
_geom_torsion_site_symmetry_4
C2 N1 C1 N2 -0.7(3) . .
C19 N1 C1 N2 -179.4(2) 2_666 .
C3 N2 C1 N1 0.6(3) . .
C4 N2 C1 N1 -179.7(2) . .
C1 N1 C2 C3 0.7(3) . .
C19 N1 C2 C3 179.3(2) 2_666 .
N1 C2 C3 N2 -0.3(3) . .
C1 N2 C3 C2 -0.1(3) . .
C4 N2 C3 C2 -179.9(2) . .
C8 N3 C4 N2 -179.51(18) . .
C8 N3 C4 C5 0.7(3) . .
C1 N2 C4 N3 8.5(3) . .
C3 N2 C4 N3 -171.8(2) . .
C1 N2 C4 C5 -171.7(2) . .
C3 N2 C4 C5 8.1(3) . .
N3 C4 C5 C6 1.1(4) . .
N2 C4 C5 C6 -178.7(2) . .
C4 C5 C6 C7 -1.1(4) . .
C5 C6 C7 C8 -0.4(4) . .
C4 N3 C8 C7 -2.3(3) . .
C4 N3 C8 N4 178.59(17) . .
C6 C7 C8 N3 2.4(4) . .
C6 C7 C8 N4 -178.7(2) . .
C9 N4 C8 N3 -166.5(2) . .
C11 N4 C8 N3 15.2(3) . .
C9 N4 C8 C7 14.5(3) . .
C11 N4 C8 C7 -163.8(2) . .
C11 N4 C9 N5 -0.6(2) . .
C8 N4 C9 N5 -179.24(19) . .
C10 N5 C9 N4 0.9(3) . .
C12 N5 C9 N4 -179.0(2) . .
C9 N5 C10 C11 -0.7(3) . .
C12 N5 C10 C11 179.1(2) . .
N5 C10 C11 N4 0.3(3) . .
C9 N4 C11 C10 0.2(3) . .
C8 N4 C11 C10 178.7(2) . .
C9 N5 C12 C13 105.5(3) . .
C10 N5 C12 C13 -74.3(3) . .
N5 C12 C13 C15 103.2(3) . .
N5 C12 C13 C14 -79.1(3) . .
C15 C13 C14 C16 0.1(3) . .
C12 C13 C14 C16 -177.66(19) . .
C14 C13 C15 C18 -0.3(3) . .
C12 C13 C15 C18 177.39(19) . .
C13 C14 C16 C17 0.6(3) . .
C14 C16 C17 C18 -1.0(3) . .
C14 C16 C17 C19 176.83(19) . .
C16 C17 C18 C15 0.7(3) . .
C19 C17 C18 C15 -177.10(19) . .
C13 C15 C18 C17 0.0(3) . .
C18 C17 C19 N1 -43.2(3) . 2_666
C16 C17 C19 N1 139.0(2) . 2_666
C3A C1A C2A C3A 0.3(4) 2_666 .
C4A C1A C2A C3A -178.8(2) . .
C1A C2A C3A C1A -0.3(4) . 2_666
C3A C1A C4A O2A 171.2(2) 2_666 .
C2A C1A C4A O2A -9.6(3) . .
C3A C1A C4A O1A -10.2(3) 2_666 .
C2A C1A C4A O1A 168.9(2) . .
